data_2017157
loop_
_publ_author_name
'Wang, Hai-Ying'
'Ma, Jian-Ping'
'Huang, Ru-Qi'
'Dong, Yu-Bin'

_publ_section_title
;<i>catena</i>-Poly[[[tetraaquazinc(II)]-\m-4-amino-3,5-di-3-pyridyl-4<i>H</i>-1,2,4-triazole]
 sulfate monohydrate] and
 poly[[bis(\m-4-amino-3,5-di-4-pyridyl-4<i>H</i>-1,2,4-triazole)diaquacopper(II)]
 dinitrate octahydrate]
;
_journal_coeditor_code SQ3191
_journal_issue 6
_journal_name_full 'Acta Crystallographica Section C'
_journal_page_first m211
_journal_page_last m214
_journal_paper_doi 10.1107/S0108270109015066
_journal_volume 65
_journal_year 2009
_chemical_formula_iupac '[Zn (C12 H10 N6) (H2 O)4] S O4, H2 O'
_chemical_formula_moiety 'C12 H18 N6 O4 Zn 2+, S O4 2-, H2 O'
_chemical_formula_sum 'C12 H20 N6 O9 S Zn'
_chemical_formula_weight 489.77
_chemical_name_systematic
;
<i>catena</i>-poly[[[tetraaquazinc(II)]-\m-
4-amino-3,5-di-3-pyridyl-4<i>H</i>-1,2,4-triazole] sulfate monohydrate]
;
_space_group_IT_number 14
_symmetry_cell_setting monoclinic
_symmetry_space_group_name_Hall '-P 2ybc'
_symmetry_space_group_name_H-M 'P 1 21/c 1'
_atom_sites_solution_hydrogens geom
_atom_sites_solution_primary direct
_atom_sites_solution_secondary difmap
_cell_angle_alpha 90.00
_cell_angle_beta 114.121(3)
_cell_angle_gamma 90.00
_cell_formula_units_Z 4
_cell_length_a 10.3593(19)
_cell_length_b 17.437(3)
_cell_length_c 11.532(2)
_cell_measurement_reflns_used 2449
_cell_measurement_temperature 298(2)
_cell_measurement_theta_max 25.569
_cell_measurement_theta_min 2.260
_cell_volume 1901.2(6)
_computing_cell_refinement 'SAINT (Bruker, 1997)'
_computing_data_collection 'SMART (Bruker, 1997)'
_computing_data_reduction 'SAINT (Bruker, 1997)'
_computing_molecular_graphics 'SHELXTL (Sheldrick, 2008)'
_computing_publication_material 'SHELXTL (Sheldrick, 2008)'
_computing_structure_refinement 'SHELXL97 (Sheldrick, 2008)'
_computing_structure_solution 'SHELXS97 (Sheldrick, 2008)'
_diffrn_measured_fraction_theta_full 0.999
_diffrn_measured_fraction_theta_max 0.999
_diffrn_measurement_device_type 'Bruker SMART CCD area-detector'
_diffrn_measurement_method 'phi and omega scans'
_diffrn_radiation_monochromator graphite
_diffrn_radiation_source 'fine-focus sealed tube'
_diffrn_radiation_type MoK\a
_diffrn_radiation_wavelength 0.71073
_diffrn_reflns_av_R_equivalents 0.0368
_diffrn_reflns_av_sigmaI/netI 0.0432
_diffrn_reflns_limit_h_max 10
_diffrn_reflns_limit_h_min -12
_diffrn_reflns_limit_k_max 20
_diffrn_reflns_limit_k_min -20
_diffrn_reflns_limit_l_max 13
_diffrn_reflns_limit_l_min -10
_diffrn_reflns_number 9776
_diffrn_reflns_theta_full 25.00
_diffrn_reflns_theta_max 25.00
_diffrn_reflns_theta_min 2.15
_exptl_absorpt_coefficient_mu 1.463
_exptl_absorpt_correction_T_max 0.8557
_exptl_absorpt_correction_T_min 0.6935
_exptl_absorpt_correction_type multi-scan
_exptl_absorpt_process_details '(SADABS; Sheldrick, 1996)'
_exptl_crystal_colour colourless
_exptl_crystal_density_diffrn 1.711
_exptl_crystal_density_method 'not measured'
_exptl_crystal_description block
_exptl_crystal_F_000 1008
_exptl_crystal_size_max 0.27
_exptl_crystal_size_mid 0.12
_exptl_crystal_size_min 0.11
_refine_diff_density_max 0.934
_refine_diff_density_min -0.674
_refine_ls_extinction_method none
_refine_ls_goodness_of_fit_ref 1.069
_refine_ls_hydrogen_treatment constr
_refine_ls_matrix_type full
_refine_ls_number_parameters 262
_refine_ls_number_reflns 3346
_refine_ls_number_restraints 0
_refine_ls_restrained_S_all 1.069
_refine_ls_R_factor_all 0.0542
_refine_ls_R_factor_gt 0.0448
_refine_ls_shift/su_max 0.001
_refine_ls_shift/su_mean 0.000
_refine_ls_structure_factor_coef Fsqd
_refine_ls_weighting_details 'calc w=1/[\s^2^(Fo^2^)+(0.0543P)^2^+2.2894P] where P=(Fo^2^+2Fc^2^)/3'
_refine_ls_weighting_scheme calc
_refine_ls_wR_factor_gt 0.1115
_refine_ls_wR_factor_ref 0.1165
_reflns_number_gt 2790
_reflns_number_total 3346
_reflns_threshold_expression >2sigma(I)
_cod_data_source_file sq3191.cif
_cod_data_source_block I
_cod_depositor_comments
;
The following automatic conversions were performed:
'_symmetry_cell_setting' value 'Monoclinic' changed to 'monoclinic'
according to '/home/saulius/struct/CIF-dictionaries/cif_core.dic'
dictionary named 'cif_core.dic' version 2.4.1 from 2010-06-29.

Automatic conversion script
Id: cif_fix_enum 1527 2010-12-29 10:47:43Z saulius 

The following automatic conversions were performed:

'_symmetry_cell_setting' value 'Monoclinic' changed to 'monoclinic'
according to /home/saulius/struct/CIF-dictionaries/cif_core.dic
dictionary named 'cif_core.dic' version 2.4.1 from 2010-06-29.

Automatic conversion script
Id: cif_fix_values 1715 2011-07-08 13:25:40Z adriana 
;
_cod_original_sg_symbol_H-M P2(1)/c
_cod_database_code 2017157
_cod_database_fobs_code 2017157

loop_
_symmetry_equiv_pos_as_xyz
'x, y, z'
'-x, y+1/2, -z+1/2'
'-x, -y, -z'
'x, -y-1/2, z-1/2'

loop_
_atom_site_type_symbol
_atom_site_label
_atom_site_fract_x
_atom_site_fract_y
_atom_site_fract_z
_atom_site_U_iso_or_equiv
_atom_site_adp_type
_atom_site_calc_flag
_atom_site_refinement_flags
_atom_site_occupancy
_atom_site_disorder_assembly
_atom_site_disorder_group
Zn Zn1 0.26366(4) 0.21853(2) 0.74913(4) 0.02350(16) Uani d . 1 . .
N N1 0.3530(3) 0.10537(17) 0.7530(3) 0.0274(7) Uani d . 1 . .
N N2 0.7373(3) -0.05578(16) 1.0121(3) 0.0299(7) Uani d . 1 . .
N N3 0.8732(3) -0.04492(17) 1.1017(3) 0.0296(7) Uani d . 1 . .
N N4 0.8002(3) 0.06156(15) 0.9967(3) 0.0225(6) Uani d . 1 . .
N N5 0.8098(3) 0.13528(17) 0.9516(3) 0.0349(8) Uani d . 1 . .
H H1N5 0.7661 0.1706 0.9786 0.042 Uiso d R 1 . .
H H2N5 0.7713 0.1328 0.8669 0.042 Uiso d R 1 . .
N N6 1.2057(3) 0.16409(17) 1.2651(3) 0.0277(7) Uani d . 1 . .
C C1 1.2938(4) 0.1166(2) 1.3522(4) 0.0347(9) Uani d . 1 . .
H H1 1.3768 0.1367 1.4136 0.042 Uiso calc R 1 . .
C C2 1.2681(4) 0.0398(2) 1.3555(4) 0.0393(10) Uani d . 1 . .
H H2 1.3340 0.0082 1.4158 0.047 Uiso calc R 1 . .
C C3 1.1428(4) 0.0100(2) 1.2680(4) 0.0362(10) Uani d . 1 . .
H H3 1.1230 -0.0419 1.2686 0.043 Uiso calc R 1 . .
C C4 1.0465(4) 0.0585(2) 1.1791(3) 0.0243(8) Uani d . 1 . .
C C5 1.0829(4) 0.1351(2) 1.1805(3) 0.0266(8) Uani d . 1 . .
H H5 1.0197 0.1679 1.1204 0.032 Uiso calc R 1 . .
C C6 0.9097(4) 0.02558(19) 1.0913(3) 0.0230(8) Uani d . 1 . .
C C7 0.6940(4) 0.00896(19) 0.9507(3) 0.0228(8) Uani d . 1 . .
C C8 0.5503(4) 0.02109(19) 0.8528(3) 0.0242(8) Uani d . 1 . .
C C9 0.4735(4) -0.0394(2) 0.7786(4) 0.0390(10) Uani d . 1 . .
H H9 0.5132 -0.0880 0.7869 0.047 Uiso calc R 1 . .
C C10 0.3366(5) -0.0257(3) 0.6919(5) 0.0515(13) Uani d . 1 . .
H H10 0.2827 -0.0652 0.6408 0.062 Uiso calc R 1 . .
C C11 0.2809(4) 0.0464(2) 0.6819(4) 0.0391(10) Uani d . 1 . .
H H11 0.1887 0.0547 0.6230 0.047 Uiso calc R 1 . .
C C12 0.4853(4) 0.0916(2) 0.8377(3) 0.0250(8) Uani d . 1 . .
H H12 0.5360 0.1318 0.8893 0.030 Uiso calc R 1 . .
O O1 0.3374(3) 0.20504(13) 0.9525(2) 0.0253(6) Uani d . 1 . .
H H1O1 0.3176 0.1593 0.9652 0.038 Uiso d R 1 . .
H H2O1 0.4252 0.2152 0.9884 0.038 Uiso d R 1 . .
O O2 0.0758(3) 0.16974(16) 0.7372(3) 0.0399(7) Uani d . 1 . .
H H1O2 0.0852 0.1336 0.7894 0.060 Uiso d R 1 . .
H H2O2 -0.0034 0.1924 0.7098 0.060 Uiso d R 1 . .
O O3 0.1772(3) 0.21948(16) 0.5555(3) 0.0394(7) Uani d . 1 . .
H H1O3 0.2208 0.2431 0.5179 0.059 Uiso d R 1 . .
H H2O3 0.0922 0.2084 0.5072 0.059 Uiso d R 1 . .
O O4 0.4617(3) 0.26488(15) 0.7665(2) 0.0311(6) Uani d . 1 . .
H H1O4 0.5242 0.2780 0.8393 0.047 Uiso d R 1 . .
H H2O4 0.4981 0.2445 0.7206 0.047 Uiso d R 1 . .
S S1 0.69152(10) 0.21222(6) 0.60764(9) 0.0321(3) Uani d . 1 . .
O O5 0.6345(8) 0.1609(3) 0.6680(5) 0.154(3) Uani d . 1 . .
O O6 0.6053(5) 0.2790(3) 0.5864(5) 0.122(2) Uani d . 1 . .
O O7 0.6815(4) 0.1868(3) 0.4860(3) 0.0868(14) Uani d . 1 . .
O O8 0.8314(4) 0.2356(3) 0.6891(4) 0.1004(17) Uani d . 1 . .
O O9 0.9140(3) 0.3226(2) 0.9111(3) 0.0545(9) Uani d . 1 . .
H H1O9 0.8814 0.3083 0.8345 0.082 Uiso d R 1 . .
H H2O9 0.8576 0.3208 0.9474 0.082 Uiso d R 1 . .

loop_
_atom_site_aniso_label
_atom_site_aniso_U_11
_atom_site_aniso_U_22
_atom_site_aniso_U_33
_atom_site_aniso_U_12
_atom_site_aniso_U_13
_atom_site_aniso_U_23
Zn1 0.0184(2) 0.0230(2) 0.0267(3) 0.00238(16) 0.00684(18) 0.00278(17)
N1 0.0219(16) 0.0273(16) 0.0284(17) 0.0025(13) 0.0056(13) -0.0041(13)
N2 0.0221(16) 0.0210(15) 0.0403(19) -0.0024(13) 0.0063(14) 0.0058(14)
N3 0.0206(16) 0.0238(16) 0.0379(19) -0.0022(13) 0.0054(14) 0.0053(14)
N4 0.0227(15) 0.0166(14) 0.0261(16) 0.0011(12) 0.0079(13) 0.0021(12)
N5 0.0368(19) 0.0182(15) 0.039(2) -0.0036(14) 0.0050(15) 0.0073(14)
N6 0.0222(15) 0.0253(16) 0.0334(18) -0.0017(13) 0.0091(14) -0.0033(13)
C1 0.027(2) 0.038(2) 0.032(2) -0.0016(17) 0.0053(17) -0.0008(18)
C2 0.027(2) 0.038(2) 0.040(3) 0.0028(18) 0.0000(18) 0.0080(19)
C3 0.033(2) 0.026(2) 0.043(3) -0.0046(17) 0.0078(19) 0.0049(18)
C4 0.0193(18) 0.0234(18) 0.029(2) 0.0010(14) 0.0092(15) 0.0010(15)
C5 0.0226(18) 0.0224(18) 0.032(2) -0.0012(15) 0.0078(16) -0.0007(15)
C6 0.0220(18) 0.0211(18) 0.026(2) 0.0019(14) 0.0102(15) 0.0027(15)
C7 0.0219(18) 0.0190(17) 0.028(2) -0.0007(14) 0.0111(15) -0.0029(15)
C8 0.0221(18) 0.0214(18) 0.029(2) 0.0003(14) 0.0106(15) -0.0011(15)
C9 0.035(2) 0.022(2) 0.049(3) 0.0016(17) 0.0054(19) -0.0084(18)
C10 0.035(2) 0.036(2) 0.063(3) -0.004(2) -0.001(2) -0.023(2)
C11 0.026(2) 0.041(2) 0.038(2) 0.0010(18) -0.0002(18) -0.0110(19)
C12 0.0208(18) 0.0218(18) 0.030(2) -0.0014(15) 0.0079(15) -0.0059(15)
O1 0.0243(13) 0.0239(13) 0.0262(14) -0.0014(10) 0.0090(11) 0.0005(10)
O2 0.0180(13) 0.0411(16) 0.0560(19) 0.0047(12) 0.0105(12) 0.0263(14)
O3 0.0277(15) 0.0590(19) 0.0268(15) -0.0117(13) 0.0063(12) 0.0047(13)
O4 0.0252(14) 0.0360(15) 0.0329(15) -0.0024(11) 0.0127(12) -0.0011(12)
S1 0.0252(5) 0.0431(6) 0.0266(5) 0.0066(4) 0.0094(4) 0.0070(4)
O5 0.263(8) 0.123(4) 0.089(4) -0.100(5) 0.084(5) 0.002(3)
O6 0.072(3) 0.112(4) 0.122(4) 0.058(3) -0.022(3) -0.024(3)
O7 0.058(2) 0.159(4) 0.050(2) 0.002(3) 0.0277(19) -0.030(3)
O8 0.0297(19) 0.172(5) 0.079(3) 0.022(2) 0.0017(19) -0.051(3)
O9 0.0365(17) 0.080(2) 0.0429(19) 0.0109(16) 0.0116(15) -0.0009(17)

loop_
_atom_type_symbol
_atom_type_description
_atom_type_scat_dispersion_real
_atom_type_scat_dispersion_imag
_atom_type_scat_source
C C 0.0033 0.0016 'International Tables Vol C Tables 4.2.6.8 and 6.1.1.4'
H H 0.0000 0.0000 'International Tables Vol C Tables 4.2.6.8 and 6.1.1.4'
N N 0.0061 0.0033 'International Tables Vol C Tables 4.2.6.8 and 6.1.1.4'
O O 0.0106 0.0060 'International Tables Vol C Tables 4.2.6.8 and 6.1.1.4'
S S 0.1246 0.1234 'International Tables Vol C Tables 4.2.6.8 and 6.1.1.4'
Zn Zn 0.2839 1.4301 'International Tables Vol C Tables 4.2.6.8 and 6.1.1.4'

loop_
_geom_angle_atom_site_label_1
_geom_angle_atom_site_label_2
_geom_angle_atom_site_label_3
_geom_angle_site_symmetry_1
_geom_angle_site_symmetry_3
_geom_angle
_geom_angle_publ_flag
O3 Zn1 O2 . . 87.15(11) ?
O3 Zn1 O4 . . 94.31(10) ?
O2 Zn1 O4 . . 177.59(10) ?
O3 Zn1 N6 . 4_465 94.16(12) ?
O2 Zn1 N6 . 4_465 96.21(11) ?
O4 Zn1 N6 . 4_465 85.60(11) ?
O3 Zn1 O1 . . 172.53(10) ?
O2 Zn1 O1 . . 86.18(10) ?
O4 Zn1 O1 . . 92.26(10) ?
N6 Zn1 O1 4_465 . 89.89(10) ?
O3 Zn1 N1 . . 91.28(11) ?
O2 Zn1 N1 . . 90.52(11) ?
O4 Zn1 N1 . . 87.54(11) ?
N6 Zn1 N1 4_465 . 171.54(11) ?
O1 Zn1 N1 . . 85.44(10) ?
C11 N1 C12 . . 117.2(3) ?
C11 N1 Zn1 . . 124.1(2) ?
C12 N1 Zn1 . . 118.6(2) ?
C7 N2 N3 . . 107.8(3) ?
C6 N3 N2 . . 107.8(3) ?
C7 N4 C6 . . 106.1(3) ?
C7 N4 N5 . . 129.8(3) ?
C6 N4 N5 . . 123.8(3) ?
N4 N5 H1N5 . . 112.3 ?
N4 N5 H2N5 . . 107.0 ?
H1N5 N5 H2N5 . . 110.5 ?
C1 N6 C5 . . 117.8(3) ?
C1 N6 Zn1 . 4_666 121.5(2) ?
C5 N6 Zn1 . 4_666 120.5(2) ?
N6 C1 C2 . . 123.2(4) ?
N6 C1 H1 . . 118.4 ?
C2 C1 H1 . . 118.4 ?
C1 C2 C3 . . 118.9(4) ?
C1 C2 H2 . . 120.5 ?
C3 C2 H2 . . 120.5 ?
C2 C3 C4 . . 119.3(4) ?
C2 C3 H3 . . 120.4 ?
C4 C3 H3 . . 120.4 ?
C5 C4 C3 . . 117.9(3) ?
C5 C4 C6 . . 124.2(3) ?
C3 C4 C6 . . 117.9(3) ?
N6 C5 C4 . . 122.8(3) ?
N6 C5 H5 . . 118.6 ?
C4 C5 H5 . . 118.6 ?
N3 C6 N4 . . 109.3(3) ?
N3 C6 C4 . . 122.3(3) ?
N4 C6 C4 . . 128.3(3) ?
N2 C7 N4 . . 109.0(3) ?
N2 C7 C8 . . 123.7(3) ?
N4 C7 C8 . . 127.3(3) ?
C12 C8 C9 . . 118.2(3) ?
C12 C8 C7 . . 121.0(3) ?
C9 C8 C7 . . 120.7(3) ?
C10 C9 C8 . . 118.4(4) ?
C10 C9 H9 . . 120.8 ?
C8 C9 H9 . . 120.8 ?
C11 C10 C9 . . 119.6(4) ?
C11 C10 H10 . . 120.2 ?
C9 C10 H10 . . 120.2 ?
N1 C11 C10 . . 123.0(4) ?
N1 C11 H11 . . 118.5 ?
C10 C11 H11 . . 118.5 ?
N1 C12 C8 . . 123.6(3) ?
N1 C12 H12 . . 118.2 ?
C8 C12 H12 . . 118.2 ?
Zn1 O1 H1O1 . . 106.6 ?
Zn1 O1 H2O1 . . 109.8 ?
H1O1 O1 H2O1 . . 113.3 ?
Zn1 O2 H1O2 . . 115.1 ?
Zn1 O2 H2O2 . . 124.9 ?
H1O2 O2 H2O2 . . 115.0 ?
Zn1 O3 H1O3 . . 118.4 ?
Zn1 O3 H2O3 . . 126.1 ?
H1O3 O3 H2O3 . . 113.7 ?
Zn1 O4 H1O4 . . 120.4 ?
Zn1 O4 H2O4 . . 116.1 ?
H1O4 O4 H2O4 . . 112.0 ?
O5 S1 O6 . . 104.2(4) ?
O5 S1 O8 . . 112.0(4) ?
O6 S1 O8 . . 106.0(3) ?
O5 S1 O7 . . 114.3(3) ?
O6 S1 O7 . . 107.1(3) ?
O8 S1 O7 . . 112.4(2) ?
H1O9 O9 H2O9 . . 116.4 ?

loop_
_geom_bond_atom_site_label_1
_geom_bond_atom_site_label_2
_geom_bond_site_symmetry_2
_geom_bond_distance
_geom_bond_publ_flag
Zn1 O3 . 2.038(3) ?
Zn1 O2 . 2.076(3) ?
Zn1 O4 . 2.136(3) ?
Zn1 N6 4_465 2.162(3) ?
Zn1 O1 . 2.162(2) ?
Zn1 N1 . 2.172(3) ?
N1 C11 . 1.337(5) ?
N1 C12 . 1.341(4) ?
N2 C7 . 1.310(4) ?
N2 N3 . 1.378(4) ?
N3 C6 . 1.306(4) ?
N4 C7 . 1.363(4) ?
N4 C6 . 1.363(4) ?
N4 N5 . 1.405(4) ?
N5 H1N5 . 0.8931 ?
N5 H2N5 . 0.8921 ?
N6 C1 . 1.333(5) ?
N6 C5 . 1.345(4) ?
N6 Zn1 4_666 2.162(3) ?
C1 C2 . 1.369(6) ?
C1 H1 . 0.9300 ?
C2 C3 . 1.379(5) ?
C2 H2 . 0.9300 ?
C3 C4 . 1.387(5) ?
C3 H3 . 0.9300 ?
C4 C5 . 1.387(5) ?
C4 C6 . 1.480(5) ?
C5 H5 . 0.9300 ?
C7 C8 . 1.470(5) ?
C8 C12 . 1.378(5) ?
C8 C9 . 1.386(5) ?
C9 C10 . 1.381(6) ?
C9 H9 . 0.9300 ?
C10 C11 . 1.367(6) ?
C10 H10 . 0.9300 ?
C11 H11 . 0.9300 ?
C12 H12 . 0.9300 ?
O1 H1O1 . 0.8507 ?
O1 H2O1 . 0.8501 ?
O2 H1O2 . 0.8489 ?
O2 H2O2 . 0.8473 ?
O3 H1O3 . 0.8493 ?
O3 H2O3 . 0.8498 ?
O4 H1O4 . 0.8556 ?
O4 H2O4 . 0.8447 ?
S1 O5 . 1.404(5) ?
S1 O6 . 1.427(4) ?
S1 O8 . 1.427(4) ?
S1 O7 . 1.434(4) ?
O9 H1O9 . 0.8444 ?
O9 H2O9 . 0.8469 ?

loop_
_geom_hbond_atom_site_label_D
_geom_hbond_atom_site_label_H
_geom_hbond_atom_site_label_A
_geom_hbond_site_symmetry_A
_geom_hbond_distance_DH
_geom_hbond_distance_HA
_geom_hbond_distance_DA
_geom_hbond_angle_DHA
N5 H2N5 O5 . 0.89 2.20 3.056(6) 159.8
O4 H1O4 O7 4_566 0.86 1.91 2.755(5) 170.3
O3 H2O3 O9 4_465 0.85 1.80 2.652(4) 175.3
O1 H1O1 N2 3_657 0.85 1.94 2.792(4) 177.1
O9 H1O9 O8 . 0.84 1.99 2.793(5) 157.3
O9 H2O9 O7 4_566 0.85 2.05 2.876(5) 164.6
O2 H2O2 O8 1_455 0.85 1.79 2.625(4) 166.3
O1 H2O1 O6 4_566 0.85 1.75 2.581(5) 167.4
O4 H2O4 O5 . 0.84 2.28 3.074(8) 157.1
O3 H1O3 O1 4_565 0.85 1.89 2.740(4) 173.2

loop_
_geom_torsion_atom_site_label_1
_geom_torsion_atom_site_label_2
_geom_torsion_atom_site_label_3
_geom_torsion_atom_site_label_4
_geom_torsion_site_symmetry_1
_geom_torsion_site_symmetry_2
_geom_torsion_site_symmetry_3
_geom_torsion_site_symmetry_4
_geom_torsion
_geom_torsion_publ_flag
O3 Zn1 N1 C11 . . . . -47.2(3) ?
O2 Zn1 N1 C11 . . . . 40.0(3) ?
O4 Zn1 N1 C11 . . . . -141.4(3) ?
N6 Zn1 N1 C11 4_465 . . . -177.2(7) ?
O1 Zn1 N1 C11 . . . . 126.1(3) ?
O3 Zn1 N1 C12 . . . . 137.8(3) ?
O2 Zn1 N1 C12 . . . . -135.0(3) ?
O4 Zn1 N1 C12 . . . . 43.5(3) ?
N6 Zn1 N1 C12 4_465 . . . 7.7(10) ?
O1 Zn1 N1 C12 . . . . -48.9(3) ?
C7 N2 N3 C6 . . . . -0.9(4) ?
C5 N6 C1 C2 . . . . 3.1(6) ?
Zn1 N6 C1 C2 4_666 . . . -171.9(3) ?
N6 C1 C2 C3 . . . . -2.6(7) ?
C1 C2 C3 C4 . . . . 0.1(7) ?
C2 C3 C4 C5 . . . . 1.6(6) ?
C2 C3 C4 C6 . . . . -176.6(4) ?
C1 N6 C5 C4 . . . . -1.3(6) ?
Zn1 N6 C5 C4 4_666 . . . 173.8(3) ?
C3 C4 C5 N6 . . . . -1.0(6) ?
C6 C4 C5 N6 . . . . 177.0(3) ?
N2 N3 C6 N4 . . . . 0.2(4) ?
N2 N3 C6 C4 . . . . 175.9(3) ?
C7 N4 C6 N3 . . . . 0.6(4) ?
N5 N4 C6 N3 . . . . -172.8(3) ?
C7 N4 C6 C4 . . . . -174.8(4) ?
N5 N4 C6 C4 . . . . 11.7(6) ?
C5 C4 C6 N3 . . . . -172.5(4) ?
C3 C4 C6 N3 . . . . 5.5(6) ?
C5 C4 C6 N4 . . . . 2.4(6) ?
C3 C4 C6 N4 . . . . -179.6(4) ?
N3 N2 C7 N4 . . . . 1.3(4) ?
N3 N2 C7 C8 . . . . -176.1(3) ?
C6 N4 C7 N2 . . . . -1.2(4) ?
N5 N4 C7 N2 . . . . 171.7(3) ?
C6 N4 C7 C8 . . . . 176.0(3) ?
N5 N4 C7 C8 . . . . -11.0(6) ?
N2 C7 C8 C12 . . . . 146.2(4) ?
N4 C7 C8 C12 . . . . -30.7(6) ?
N2 C7 C8 C9 . . . . -29.8(6) ?
N4 C7 C8 C9 . . . . 153.4(4) ?
C12 C8 C9 C10 . . . . 1.0(6) ?
C7 C8 C9 C10 . . . . 177.1(4) ?
C8 C9 C10 C11 . . . . -0.1(8) ?
C12 N1 C11 C10 . . . . -0.5(6) ?
Zn1 N1 C11 C10 . . . . -175.6(4) ?
C9 C10 C11 N1 . . . . -0.2(8) ?
C11 N1 C12 C8 . . . . 1.5(6) ?
Zn1 N1 C12 C8 . . . . 176.9(3) ?
C9 C8 C12 N1 . . . . -1.8(6) ?
C7 C8 C12 N1 . . . . -177.8(3) ?
